data_7002938
loop_
_publ_author_name
'Tremelling, Grant W.'
'Foxman, Bruce M.'
'Landee, Christopher P.'
'Turnbull, Mark M.'
'Willett, Roger D.'

_publ_section_title
;
 Transition metal complexes of 2-amino-3,5-dihalopyridines: Syntheses,
 structures and magnetic properties of (3,5-diCAPH)2CuX4 and
 (3,5-diBAPH)2CuX4
;
_journal_issue 47
_journal_name_full 'Dalton Transactions'
_journal_page_first 10518
_journal_page_last 10526
_journal_paper_doi 10.1039/b914392k
_journal_year 2009
_chemical_formula_sum 'C10 H10 Br4 Cl4 Cu N4'
_chemical_formula_weight 711.20
_chemical_name_systematic
;
?
;
_space_group_IT_number 14
_symmetry_cell_setting monoclinic
_symmetry_space_group_name_Hall '-P 2yn'
_symmetry_space_group_name_H-M 'P 1 21/n 1'
_atom_sites_solution_hydrogens geom
_atom_sites_solution_primary direct
_atom_sites_solution_secondary difmap
_audit_creation_method SHELXL-97
_cell_angle_alpha 90.00
_cell_angle_beta 107.196(2)
_cell_angle_gamma 90.00
_cell_formula_units_Z 4
_cell_length_a 11.5372(5)
_cell_length_b 11.3089(5)
_cell_length_c 15.9944(7)
_cell_measurement_reflns_used 9886
_cell_measurement_temperature 120(2)
_cell_measurement_theta_max 30.00
_cell_measurement_theta_min 2.58
_cell_volume 1993.55(15)
_computing_cell_refinement 'Bruker SMART'
_computing_data_collection 'Bruker SMART'
_computing_data_reduction 'Bruker SAINT'
_computing_molecular_graphics 'Bruker SHELXTL'
_computing_publication_material 'Bruker SHELXTL'
_computing_structure_refinement 'SHELXL-97 (Sheldrick, 1997)'
_computing_structure_solution 'SHELXS-97 (Sheldrick, 1990)'
_diffrn_ambient_temperature 120(2)
_diffrn_measured_fraction_theta_full 0.998
_diffrn_measured_fraction_theta_max 0.998
_diffrn_measurement_device_type 'CCD area detector'
_diffrn_measurement_method 'phi and omega scans'
_diffrn_radiation_monochromator graphite
_diffrn_radiation_source 'fine-focus sealed tube'
_diffrn_radiation_type MoK\a
_diffrn_radiation_wavelength 0.71073
_diffrn_reflns_av_R_equivalents 0.0284
_diffrn_reflns_av_sigmaI/netI 0.0167
_diffrn_reflns_limit_h_max 16
_diffrn_reflns_limit_h_min -16
_diffrn_reflns_limit_k_max 15
_diffrn_reflns_limit_k_min -15
_diffrn_reflns_limit_l_max 22
_diffrn_reflns_limit_l_min -22
_diffrn_reflns_number 49601
_diffrn_reflns_theta_full 30.02
_diffrn_reflns_theta_max 30.02
_diffrn_reflns_theta_min 1.93
_exptl_absorpt_coefficient_mu 9.649
_exptl_absorpt_correction_T_max 0.1450
_exptl_absorpt_correction_T_min 0.0668
_exptl_absorpt_correction_type numerical
_exptl_crystal_colour black
_exptl_crystal_density_diffrn 2.370
_exptl_crystal_density_method 'not measured'
_exptl_crystal_description irregular
_exptl_crystal_F_000 1340
_exptl_crystal_size_max 0.61
_exptl_crystal_size_mid 0.60
_exptl_crystal_size_min 0.33
_refine_diff_density_max 0.600
_refine_diff_density_min -0.415
_refine_diff_density_rms 0.076
_refine_ls_extinction_coef 0.00150(7)
_refine_ls_extinction_expression Fc^*^=kFc[1+0.001xFc^2^\l^3^/sin(2\q)]^-1/4^
_refine_ls_extinction_method SHELXL
_refine_ls_goodness_of_fit_ref 1.065
_refine_ls_hydrogen_treatment mixed
_refine_ls_matrix_type full
_refine_ls_number_parameters 227
_refine_ls_number_reflns 5814
_refine_ls_number_restraints 0
_refine_ls_restrained_S_all 1.065
_refine_ls_R_factor_all 0.0224
_refine_ls_R_factor_gt 0.0179
_refine_ls_shift/su_max 0.003
_refine_ls_shift/su_mean 0.000
_refine_ls_structure_factor_coef Fsqd
_refine_ls_weighting_details 'calc w=1/[\s^2^(Fo^2^)+(0.0147P)^2^+1.5355P] where P=(Fo^2^+2Fc^2^)/3'
_refine_ls_weighting_scheme calc
_refine_ls_wR_factor_gt 0.0383
_refine_ls_wR_factor_ref 0.0392
_reflns_number_gt 5257
_reflns_number_total 5814
_reflns_threshold_expression >2sigma(I)
_cod_data_source_file b914392k.txt
_cod_data_source_block mmt143
_cod_depositor_comments
;
The following automatic conversions were performed:
'_symmetry_cell_setting' value 'Monoclinic' changed to 'monoclinic'
according to '/home/saulius/struct/CIF-dictionaries/cif_core.dic'
dictionary named 'cif_core.dic' version 2.4.1 from 2010-06-29.

Automatic conversion script
Id: cif_fix_enum 1527 2010-12-29 10:47:43Z saulius 
;
_cod_original_sg_symbol_H-M P2(1)/n
_cod_database_code 7002938

loop_
_symmetry_equiv_pos_as_xyz
'x, y, z'
'-x+1/2, y+1/2, -z+1/2'
'-x, -y, -z'
'x-1/2, -y-1/2, z-1/2'

loop_
_atom_site_label
_atom_site_type_symbol
_atom_site_fract_x
_atom_site_fract_y
_atom_site_fract_z
_atom_site_U_iso_or_equiv
_atom_site_adp_type
_atom_site_occupancy
_atom_site_symmetry_multiplicity
_atom_site_calc_flag
_atom_site_refinement_flags
_atom_site_disorder_assembly
_atom_site_disorder_group
Cu Cu 0.440989(18) 1.026816(18) 0.204821(13) 0.01501(5) Uani 1 1 d . . .
Br1 Br 0.339814(14) 1.175700(15) 0.101033(11) 0.01675(4) Uani 1 1 d . . .
Br2 Br 0.433484(15) 0.823379(15) 0.234315(12) 0.01935(4) Uani 1 1 d . . .
Br3 Br 0.359743(15) 1.090616(16) 0.318334(11) 0.01823(4) Uani 1 1 d . . .
Br4 Br 0.623164(15) 1.021256(17) 0.162085(13) 0.02195(5) Uani 1 1 d . . .
N21 N 0.40723(13) 1.55881(13) 0.33847(10) 0.0168(3) Uani 1 1 d . . .
H21 H 0.339(2) 1.5830(19) 0.3086(14) 0.020 Uiso 1 1 d . . .
C22 C 0.44476(15) 1.45555(15) 0.31355(11) 0.0152(3) Uani 1 1 d . . .
N22 N 0.37081(14) 1.39376(15) 0.24919(11) 0.0205(3) Uani 1 1 d . . .
H22B H 0.296(2) 1.409(2) 0.2284(14) 0.025 Uiso 1 1 d . . .
H22A H 0.389(2) 1.323(2) 0.2425(15) 0.025 Uiso 1 1 d . . .
C23 C 0.56522(15) 1.42047(15) 0.35869(11) 0.0167(3) Uani 1 1 d . . .
Cl23 Cl 0.61940(4) 1.29294(4) 0.32560(3) 0.02628(10) Uani 1 1 d . . .
C24 C 0.63516(15) 1.48619(16) 0.42605(11) 0.0184(3) Uani 1 1 d . . .
H24 H 0.7155 1.4620 0.4562 0.022 Uiso 1 1 calc R . .
C25 C 0.58704(16) 1.59029(16) 0.45051(11) 0.0187(3) Uani 1 1 d . . .
Cl25 Cl 0.67171(4) 1.66962(5) 0.53969(3) 0.02793(10) Uani 1 1 d . . .
C26 C 0.47431(16) 1.62654(16) 0.40575(12) 0.0186(3) Uani 1 1 d . . .
H26 H 0.4424 1.6981 0.4209 0.022 Uiso 1 1 calc R . .
N11 N 0.91738(13) 0.76596(14) 0.46328(10) 0.0189(3) Uani 1 1 d . . .
H11 H 0.928(2) 0.708(2) 0.4396(15) 0.023 Uiso 1 1 d . . .
C12 C 0.81205(15) 0.82440(16) 0.42950(11) 0.0173(3) Uani 1 1 d . . .
N12 N 0.73522(15) 0.78756(16) 0.35525(11) 0.0212(3) Uani 1 1 d . . .
H12B H 0.750(2) 0.730(2) 0.3345(15) 0.025 Uiso 1 1 d . . .
H12A H 0.673(2) 0.821(2) 0.3366(15) 0.025 Uiso 1 1 d . . .
C13 C 0.79220(15) 0.92390(15) 0.47729(11) 0.0175(3) Uani 1 1 d . . .
Cl13 Cl 0.65682(4) 0.99737(4) 0.43781(3) 0.02781(10) Uani 1 1 d . . .
C14 C 0.87716(16) 0.95869(16) 0.55235(12) 0.0193(3) Uani 1 1 d . . .
H14 H 0.8634 1.0259 0.5837 0.023 Uiso 1 1 calc R . .
C15 C 0.98542(15) 0.89360(16) 0.58268(11) 0.0180(3) Uani 1 1 d . . .
Cl15 Cl 1.09742(4) 0.93780(4) 0.67514(3) 0.02281(9) Uani 1 1 d . . .
C16 C 1.00365(15) 0.79703(17) 0.53835(12) 0.0199(3) Uani 1 1 d . . .
H16 H 1.0757 0.7516 0.5593 0.024 Uiso 1 1 calc R . .

loop_
_atom_site_aniso_label
_atom_site_aniso_U_11
_atom_site_aniso_U_22
_atom_site_aniso_U_33
_atom_site_aniso_U_23
_atom_site_aniso_U_13
_atom_site_aniso_U_12
Cu 0.01484(9) 0.01391(10) 0.01681(10) 0.00086(8) 0.00548(7) 0.00075(7)
Br1 0.01603(8) 0.01699(8) 0.01645(8) 0.00167(6) 0.00359(6) 0.00091(6)
Br2 0.02074(8) 0.01367(8) 0.02222(9) 0.00196(6) 0.00417(6) -0.00011(6)
Br3 0.01895(8) 0.01989(9) 0.01641(8) -0.00227(6) 0.00609(6) 0.00008(6)
Br4 0.01662(8) 0.02223(9) 0.02956(10) 0.00654(7) 0.01078(7) 0.00396(6)
N21 0.0148(6) 0.0159(7) 0.0188(7) 0.0010(6) 0.0036(5) 0.0002(5)
C22 0.0158(7) 0.0146(8) 0.0165(8) 0.0026(6) 0.0067(6) -0.0014(6)
N22 0.0169(7) 0.0183(8) 0.0250(8) -0.0035(6) 0.0040(6) 0.0003(6)
C23 0.0162(7) 0.0144(8) 0.0211(8) 0.0033(6) 0.0083(6) 0.0014(6)
Cl23 0.0204(2) 0.0178(2) 0.0417(3) -0.00165(19) 0.01091(18) 0.00307(16)
C24 0.0150(7) 0.0214(9) 0.0187(8) 0.0069(7) 0.0050(6) -0.0017(6)
C25 0.0223(8) 0.0201(9) 0.0145(8) 0.0007(7) 0.0068(6) -0.0079(7)
Cl25 0.0346(2) 0.0328(3) 0.0157(2) -0.00389(18) 0.00637(17) -0.0165(2)
C26 0.0230(8) 0.0152(8) 0.0204(8) -0.0008(7) 0.0106(7) -0.0031(6)
N11 0.0190(7) 0.0184(8) 0.0191(7) -0.0046(6) 0.0055(6) 0.0022(6)
C12 0.0162(7) 0.0190(8) 0.0177(8) 0.0017(7) 0.0063(6) -0.0018(6)
N12 0.0212(7) 0.0217(8) 0.0186(8) -0.0030(6) 0.0026(6) 0.0020(6)
C13 0.0186(8) 0.0164(8) 0.0182(8) 0.0036(7) 0.0065(6) 0.0027(6)
Cl13 0.0260(2) 0.0293(2) 0.0259(2) 0.00051(19) 0.00419(17) 0.01163(18)
C14 0.0254(9) 0.0161(8) 0.0186(8) 0.0001(7) 0.0099(7) -0.0001(7)
C15 0.0182(8) 0.0211(9) 0.0149(8) 0.0006(7) 0.0051(6) -0.0038(6)
Cl15 0.0236(2) 0.0263(2) 0.0168(2) -0.00274(17) 0.00325(15) -0.00487(17)
C16 0.0171(8) 0.0234(9) 0.0180(8) 0.0000(7) 0.0034(6) 0.0005(7)

loop_
_atom_type_symbol
_atom_type_description
_atom_type_scat_dispersion_real
_atom_type_scat_dispersion_imag
_atom_type_scat_source
C C 0.0033 0.0016 'International Tables Vol C Tables 4.2.6.8 and 6.1.1.4'
H H 0.0000 0.0000 'International Tables Vol C Tables 4.2.6.8 and 6.1.1.4'
N N 0.0061 0.0033 'International Tables Vol C Tables 4.2.6.8 and 6.1.1.4'
Cl Cl 0.1484 0.1585 'International Tables Vol C Tables 4.2.6.8 and 6.1.1.4'
Cu Cu 0.3201 1.2651 'International Tables Vol C Tables 4.2.6.8 and 6.1.1.4'
Br Br -0.2901 2.4595 'International Tables Vol C Tables 4.2.6.8 and 6.1.1.4'

loop_
_geom_angle_atom_site_label_1
_geom_angle_atom_site_label_2
_geom_angle_atom_site_label_3
_geom_angle
_geom_angle_site_symmetry_1
_geom_angle_site_symmetry_3
_geom_angle_publ_flag
Br2 Cu Br3 95.562(10) . . ?
Br2 Cu Br4 96.825(9) . . ?
Br3 Cu Br4 143.099(11) . . ?
Br2 Cu Br1 141.394(11) . . ?
Br3 Cu Br1 95.369(10) . . ?
Br4 Cu Br1 96.255(10) . . ?
C22 N21 C26 124.41(15) . . ?
N22 C22 N21 119.86(16) . . ?
N22 C22 C23 123.78(16) . . ?
N21 C22 C23 116.35(15) . . ?
C24 C23 C22 120.81(16) . . ?
C24 C23 Cl23 121.23(13) . . ?
C22 C23 Cl23 117.95(13) . . ?
C23 C24 C25 119.18(15) . . ?
C26 C25 C24 120.31(16) . . ?
C26 C25 Cl25 120.16(15) . . ?
C24 C25 Cl25 119.51(13) . . ?
C25 C26 N21 118.82(16) . . ?
C12 N11 C16 124.40(16) . . ?
N12 C12 N11 119.42(17) . . ?
N12 C12 C13 124.24(17) . . ?
N11 C12 C13 116.33(16) . . ?
C14 C13 C12 121.01(16) . . ?
C14 C13 Cl13 121.54(14) . . ?
C12 C13 Cl13 117.44(13) . . ?
C13 C14 C15 119.09(17) . . ?
C16 C15 C14 120.12(16) . . ?
C16 C15 Cl15 119.36(14) . . ?
C14 C15 Cl15 120.50(14) . . ?
C15 C16 N11 119.01(16) . . ?

loop_
_geom_bond_atom_site_label_1
_geom_bond_atom_site_label_2
_geom_bond_distance
_geom_bond_site_symmetry_2
_geom_bond_publ_flag
Cu Br2 2.3552(3) . ?
Cu Br3 2.3879(3) . ?
Cu Br4 2.3954(3) . ?
Cu Br1 2.4099(3) . ?
N21 C22 1.346(2) . ?
N21 C26 1.361(2) . ?
C22 N22 1.325(2) . ?
C22 C23 1.420(2) . ?
C23 C24 1.360(2) . ?
C23 Cl23 1.7166(18) . ?
C24 C25 1.406(3) . ?
C25 C26 1.350(2) . ?
C25 Cl25 1.7233(18) . ?
N11 C12 1.348(2) . ?
N11 C16 1.360(2) . ?
C12 N12 1.322(2) . ?
C12 C13 1.416(2) . ?
C13 C14 1.364(2) . ?
C13 Cl13 1.7162(17) . ?
C14 C15 1.407(2) . ?
C15 C16 1.352(3) . ?
C15 Cl15 1.7252(17) . ?

loop_
_geom_hbond_atom_site_label_D
_geom_hbond_atom_site_label_H
_geom_hbond_atom_site_label_A
_geom_hbond_distance_DH
_geom_hbond_distance_HA
_geom_hbond_distance_DA
_geom_hbond_angle_DHA
_geom_hbond_site_symmetry_A
N21 H21 Br3 0.84(2) 2.58(2) 3.3674(15) 158.3(19) 2
N21 H21 Br1 0.84(2) 3.03(2) 3.5267(15) 119.8(17) 2
N22 H22B Br3 0.84(2) 2.69(2) 3.3910(17) 142.1(19) 2
N22 H22B Br2 0.84(2) 3.04(2) 3.6845(16) 134.6(19) 2
N22 H22A Br1 0.84(2) 2.73(2) 3.3650(17) 134(2) .
N22 H22A Br3 0.84(2) 2.96(2) 3.6160(17) 137.1(19) .
N11 H11 Br4 0.79(2) 2.62(2) 3.3679(16) 159(2) 2_645
N11 H11 Br1 0.79(2) 2.96(2) 3.4134(15) 119.6(19) 2_645
N12 H12B Br4 0.77(2) 2.77(3) 3.4762(18) 153(2) 2_645
N12 H12A Cl13 0.79(2) 2.61(2) 2.9830(19) 111.0(19) .
N12 H12A Br2 0.79(2) 2.76(2) 3.4702(16) 150(2) .

loop_
_geom_torsion_atom_site_label_1
_geom_torsion_atom_site_label_2
_geom_torsion_atom_site_label_3
_geom_torsion_atom_site_label_4
_geom_torsion
_geom_torsion_site_symmetry_1
_geom_torsion_site_symmetry_2
_geom_torsion_site_symmetry_3
_geom_torsion_site_symmetry_4
_geom_torsion_publ_flag
C26 N21 C22 N22 177.45(16) . . . . ?
C26 N21 C22 C23 -3.5(2) . . . . ?
N22 C22 C23 C24 -177.94(17) . . . . ?
N21 C22 C23 C24 3.0(2) . . . . ?
N22 C22 C23 Cl23 2.1(2) . . . . ?
N21 C22 C23 Cl23 -176.96(12) . . . . ?
C22 C23 C24 C25 -0.3(2) . . . . ?
Cl23 C23 C24 C25 179.69(13) . . . . ?
C23 C24 C25 C26 -2.2(3) . . . . ?
C23 C24 C25 Cl25 176.31(13) . . . . ?
C24 C25 C26 N21 1.9(3) . . . . ?
Cl25 C25 C26 N21 -176.61(13) . . . . ?
C22 N21 C26 C25 1.1(3) . . . . ?
C16 N11 C12 N12 178.97(17) . . . . ?
C16 N11 C12 C13 -0.5(3) . . . . ?
N12 C12 C13 C14 -178.22(18) . . . . ?
N11 C12 C13 C14 1.2(3) . . . . ?
N12 C12 C13 Cl13 2.6(2) . . . . ?
N11 C12 C13 Cl13 -177.97(13) . . . . ?
C12 C13 C14 C15 -0.6(3) . . . . ?
Cl13 C13 C14 C15 178.62(13) . . . . ?
C13 C14 C15 C16 -0.9(3) . . . . ?
C13 C14 C15 Cl15 177.65(14) . . . . ?
C14 C15 C16 N11 1.6(3) . . . . ?
Cl15 C15 C16 N11 -176.96(13) . . . . ?
C12 N11 C16 C15 -0.9(3) . . . . ?
